data_4333340
loop_
_publ_author_name
'Moiseev, Dmitry V.'
'Patrick, Brian O.'
'James, Brian R.'
'Hu, Thomas Q.'

_publ_section_title
;
 Interaction of tertiary phosphines with lignin-type,
 alpha,beta-unsaturated aldehydes in water.
;
_journal_issue 22
_journal_name_full 'Inorganic chemistry'
_journal_page_first 9389
_journal_page_last 9399
_journal_paper_doi 10.1021/ic7007478
_journal_volume 46
_journal_year 2007
_chemical_formula_sum 'C30 H50 Cl2 O9 P2'
_chemical_formula_weight 687.54
_chemical_name_systematic
;
 ?
;
_space_group_IT_number 14
_symmetry_cell_setting monoclinic
_symmetry_space_group_name_Hall '-P 2yn'
_symmetry_space_group_name_H-M 'P 1 21/n 1'
_atom_sites_solution_hydrogens geom
_atom_sites_solution_primary direct
_atom_sites_solution_secondary difmap
_audit_creation_method SHELXL-97
_cell_angle_alpha 90.00
_cell_angle_beta 102.084(4)
_cell_angle_gamma 90.00
_cell_formula_units_Z 4
_cell_length_a 10.1860(10)
_cell_length_b 31.887(3)
_cell_length_c 11.3140(10)
_cell_measurement_reflns_used 4765
_cell_measurement_temperature 173(2)
_cell_measurement_theta_max 24.31
_cell_measurement_theta_min 2.55
_cell_volume 3593.4(6)
_computing_structure_refinement 'SHELXL-97 (Sheldrick, 1997)'
_diffrn_ambient_temperature 173(2)
_diffrn_measured_fraction_theta_full 0.990
_diffrn_measured_fraction_theta_max 0.990
_diffrn_measurement_device_type 'Bruker X8 APEX II'
_diffrn_measurement_method 'area detector'
_diffrn_radiation_monochromator graphite
_diffrn_radiation_source 'fine-focus sealed tube'
_diffrn_radiation_type MoK\a
_diffrn_radiation_wavelength 0.71073
_diffrn_reflns_av_R_equivalents 0.0473
_diffrn_reflns_av_sigmaI/netI 0.0524
_diffrn_reflns_limit_h_max 12
_diffrn_reflns_limit_h_min -5
_diffrn_reflns_limit_k_max 38
_diffrn_reflns_limit_k_min -38
_diffrn_reflns_limit_l_max 12
_diffrn_reflns_limit_l_min -13
_diffrn_reflns_number 25539
_diffrn_reflns_theta_full 25.27
_diffrn_reflns_theta_max 25.27
_diffrn_reflns_theta_min 1.95
_exptl_absorpt_coefficient_mu 0.317
_exptl_absorpt_correction_T_max 0.924
_exptl_absorpt_correction_T_min 0.808
_exptl_absorpt_correction_type multi-scan
_exptl_crystal_colour red
_exptl_crystal_density_diffrn 1.271
_exptl_crystal_density_method 'not measured'
_exptl_crystal_description prism
_exptl_crystal_F_000 1464
_exptl_crystal_size_max 0.35
_exptl_crystal_size_mid 0.25
_exptl_crystal_size_min 0.25
_refine_diff_density_max 0.488
_refine_diff_density_min -0.410
_refine_diff_density_rms 0.054
_refine_ls_extinction_method none
_refine_ls_goodness_of_fit_ref 1.019
_refine_ls_hydrogen_treatment mixed
_refine_ls_matrix_type full
_refine_ls_number_parameters 449
_refine_ls_number_reflns 6455
_refine_ls_number_restraints 2
_refine_ls_restrained_S_all 1.020
_refine_ls_R_factor_all 0.0734
_refine_ls_R_factor_gt 0.0464
_refine_ls_shift/su_max 0.002
_refine_ls_shift/su_mean 0.001
_refine_ls_structure_factor_coef Fsqd
_refine_ls_weighting_details 'calc w=1/[\s^2^(Fo^2^)+(0.0369P)^2^+2.7123P] where P=(Fo^2^+2Fc^2^)/3'
_refine_ls_weighting_scheme calc
_refine_ls_wR_factor_gt 0.0947
_refine_ls_wR_factor_ref 0.1060
_reflns_number_gt 4705
_reflns_number_total 6455
_reflns_threshold_expression >2sigma(I)
_cod_data_source_file ic7007478sup2.cif
_cod_data_source_block bj450
_cod_depositor_comments 'Adding full bibliography for 4333339--4333340.cif.'
_cod_original_sg_symbol_H-M 'P 21/n'
_cod_database_code 4333340

loop_
_symmetry_equiv_pos_as_xyz
'x, y, z'
'-x+1/2, y+1/2, -z+1/2'
'-x, -y, -z'
'x-1/2, -y-1/2, z-1/2'

loop_
_atom_site_label
_atom_site_type_symbol
_atom_site_fract_x
_atom_site_fract_y
_atom_site_fract_z
_atom_site_U_iso_or_equiv
_atom_site_adp_type
_atom_site_occupancy
_atom_site_symmetry_multiplicity
_atom_site_calc_flag
_atom_site_refinement_flags
_atom_site_disorder_assembly
_atom_site_disorder_group
C1 C 0.0739(3) 0.13264(8) 0.5069(2) 0.0256(6) Uani 1 1 d . . .
C2 C -0.0266(3) 0.10228(9) 0.4977(2) 0.0345(7) Uani 1 1 d . . .
H2 H -0.0646 0.0904 0.4212 0.041 Uiso 1 1 calc R . .
C3 C -0.0711(3) 0.08949(9) 0.5990(2) 0.0336(7) Uani 1 1 d . A .
C4 C -0.0199(3) 0.10695(9) 0.7107(2) 0.0284(6) Uani 1 1 d . . .
C5 C 0.0820(3) 0.13657(9) 0.7213(2) 0.0269(6) Uani 1 1 d . . .
C6 C 0.1265(3) 0.14918(8) 0.6205(2) 0.0257(6) Uani 1 1 d . . .
H6 H 0.1952 0.1698 0.6287 0.031 Uiso 1 1 calc R . .
C7 C 0.1356(3) 0.14848(8) 0.4111(2) 0.0256(6) Uani 1 1 d . . .
H7 H 0.2001 0.1696 0.4398 0.031 Uiso 1 1 calc R . .
C8 C 0.1256(2) 0.14114(8) 0.2928(2) 0.0221(6) Uani 1 1 d . . .
C9 C 0.0315(2) 0.11112(8) 0.2139(2) 0.0199(5) Uani 1 1 d . . .
H9 H -0.0371 0.1030 0.2614 0.024 Uiso 1 1 calc R . .
C10 C -0.0476(2) 0.13022(8) 0.0954(2) 0.0209(6) Uani 1 1 d . . .
H10A H 0.0156 0.1407 0.0465 0.025 Uiso 1 1 calc R . .
H10B H -0.1049 0.1085 0.0478 0.025 Uiso 1 1 calc R . .
C11 C -0.1350(2) 0.16629(8) 0.1240(2) 0.0201(5) Uani 1 1 d . . .
H11 H -0.0732 0.1871 0.1730 0.024 Uiso 1 1 calc R . .
C12 C -0.2351(2) 0.15357(8) 0.1982(2) 0.0214(6) Uani 1 1 d . . .
C13 C -0.3169(2) 0.11873(8) 0.1672(2) 0.0243(6) Uani 1 1 d . . .
H13 H -0.3072 0.1017 0.1006 0.029 Uiso 1 1 calc R . .
C14 C -0.4123(2) 0.10879(9) 0.2332(2) 0.0276(6) Uani 1 1 d . . .
C15 C -0.4281(3) 0.13358(9) 0.3304(2) 0.0302(6) Uani 1 1 d . . .
C16 C -0.3435(3) 0.16762(9) 0.3617(2) 0.0305(6) Uani 1 1 d . . .
C17 C -0.2474(3) 0.17762(8) 0.2964(2) 0.0261(6) Uani 1 1 d . . .
H17 H -0.1900 0.2010 0.3191 0.031 Uiso 1 1 calc R . .
C18 C -0.2896(6) 0.0647(3) 0.5456(9) 0.055(3) Uani 0.627(16) 1 d P A 1
H18A H -0.3210 0.0906 0.5777 0.083 Uiso 0.627(16) 1 calc PR A 1
H18B H -0.3445 0.0411 0.5619 0.083 Uiso 0.627(16) 1 calc PR A 1
H18C H -0.2973 0.0676 0.4581 0.083 Uiso 0.627(16) 1 calc PR A 1
C19 C 0.2487(4) 0.17601(13) 0.8525(3) 0.0635(12) Uani 1 1 d . . .
H19A H 0.3195 0.1610 0.8232 0.095 Uiso 1 1 calc R . .
H19B H 0.2792 0.1823 0.9387 0.095 Uiso 1 1 calc R . .
H19C H 0.2281 0.2022 0.8073 0.095 Uiso 1 1 calc R . .
C20 C 0.2213(3) 0.16467(9) 0.2387(2) 0.0298(6) Uani 1 1 d . . .
H20 H 0.2717 0.1860 0.2863 0.036 Uiso 1 1 calc R . .
C21 C 0.2371(3) 0.04868(8) 0.3111(2) 0.0279(6) Uani 1 1 d . . .
H21A H 0.2727 0.0209 0.2983 0.042 Uiso 1 1 calc R . .
H21B H 0.1980 0.0481 0.3832 0.042 Uiso 1 1 calc R . .
H21C H 0.3099 0.0693 0.3224 0.042 Uiso 1 1 calc R . .
C22 C 0.1810(3) 0.06609(9) 0.0536(2) 0.0331(7) Uani 1 1 d . . .
H22A H 0.2519 0.0874 0.0660 0.050 Uiso 1 1 calc R . .
H22B H 0.1104 0.0739 -0.0159 0.050 Uiso 1 1 calc R . .
H22C H 0.2189 0.0389 0.0382 0.050 Uiso 1 1 calc R . .
C23 C -0.0145(3) 0.02349(9) 0.1606(3) 0.0358(7) Uani 1 1 d . . .
H23A H -0.0850 0.0311 0.0908 0.054 Uiso 1 1 calc R . .
H23B H -0.0533 0.0213 0.2326 0.054 Uiso 1 1 calc R . .
H23C H 0.0248 -0.0035 0.1453 0.054 Uiso 1 1 calc R . .
C24 C -0.1017(3) 0.21717(10) -0.0830(3) 0.0449(8) Uani 1 1 d . . .
H24A H -0.0437 0.1956 -0.1068 0.067 Uiso 1 1 calc R . .
H24B H -0.0468 0.2369 -0.0272 0.067 Uiso 1 1 calc R . .
H24C H -0.1487 0.2322 -0.1550 0.067 Uiso 1 1 calc R . .
C25 C -0.3197(3) 0.15797(9) -0.1129(3) 0.0447(8) Uani 1 1 d . . .
H25A H -0.3585 0.1728 -0.1880 0.067 Uiso 1 1 calc R . .
H25B H -0.3920 0.1468 -0.0769 0.067 Uiso 1 1 calc R . .
H25C H -0.2635 0.1348 -0.1305 0.067 Uiso 1 1 calc R . .
C26 C -0.3243(3) 0.23251(9) 0.0322(3) 0.0413(8) Uani 1 1 d . . .
H26A H -0.2689 0.2521 0.0881 0.062 Uiso 1 1 calc R . .
H26B H -0.3906 0.2195 0.0720 0.062 Uiso 1 1 calc R . .
H26C H -0.3706 0.2477 -0.0399 0.062 Uiso 1 1 calc R . .
C27 C -0.4743(3) 0.04737(9) 0.1180(3) 0.0434(8) Uani 1 1 d . . .
H27A H -0.4963 0.0621 0.0403 0.065 Uiso 1 1 calc R . .
H27B H -0.5323 0.0227 0.1154 0.065 Uiso 1 1 calc R . .
H27C H -0.3802 0.0384 0.1338 0.065 Uiso 1 1 calc R . .
C28 C -0.2565(4) 0.21343(12) 0.5236(3) 0.0576(10) Uani 1 1 d . . .
H28A H -0.1763 0.1957 0.5443 0.086 Uiso 1 1 calc R . .
H28B H -0.2791 0.2243 0.5979 0.086 Uiso 1 1 calc R . .
H28C H -0.2388 0.2369 0.4732 0.086 Uiso 1 1 calc R . .
C29A C 0.3488(8) 0.0593(3) 0.7707(8) 0.064(2) Uani 0.50 1 d PD B 1
H29A H 0.3685 0.0403 0.8415 0.077 Uiso 0.50 1 calc PR B 1
H29B H 0.2634 0.0744 0.7685 0.077 Uiso 0.50 1 calc PR B 1
C29B C 0.3994(13) 0.0542(4) 0.6759(12) 0.153(10) Uani 0.50 1 d PD B 2
H29C H 0.3803 0.0655 0.5926 0.183 Uiso 0.50 1 calc PR B 2
H29D H 0.4627 0.0304 0.6790 0.183 Uiso 0.50 1 calc PR B 2
C30A C 0.3525(16) 0.0381(5) 0.6579(10) 0.127(6) Uani 0.50 1 d PD B 1
H30A H 0.3548 0.0590 0.5948 0.191 Uiso 0.50 1 calc PR B 1
H30B H 0.2722 0.0206 0.6341 0.191 Uiso 0.50 1 calc PR B 1
H30C H 0.4328 0.0204 0.6685 0.191 Uiso 0.50 1 calc PR B 1
C30B C 0.2769(11) 0.0396(5) 0.706(2) 0.174(10) Uani 0.50 1 d PD B 2
H30D H 0.2853 0.0407 0.7938 0.262 Uiso 0.50 1 calc PR B 2
H30E H 0.2596 0.0107 0.6778 0.262 Uiso 0.50 1 calc PR B 2
H30F H 0.2024 0.0576 0.6667 0.262 Uiso 0.50 1 calc PR B 2
O1 O -0.1626(2) 0.05803(8) 0.59822(18) 0.0556(7) Uani 1 1 d . . .
O2 O -0.0601(2) 0.09538(7) 0.81224(17) 0.0374(5) Uani 1 1 d . . .
O3 O 0.1312(2) 0.15059(6) 0.83552(16) 0.0386(5) Uani 1 1 d . . .
O4 O 0.2414(2) 0.15918(7) 0.13879(17) 0.0419(5) Uani 1 1 d . . .
O5 O -0.49476(18) 0.07472(6) 0.21162(17) 0.0350(5) Uani 1 1 d . . .
O6 O -0.5232(2) 0.12240(7) 0.3914(2) 0.0412(5) Uani 1 1 d . . .
O7 O -0.3641(2) 0.18959(7) 0.45999(19) 0.0484(6) Uani 1 1 d . . .
O8 O -0.5551(2) 0.15294(12) 0.5977(2) 0.0548(7) Uani 1 1 d . . .
O9 O 0.4629(3) 0.08805(10) 0.7640(3) 0.0974(12) Uani 1 1 d D . .
P1 P 0.11216(6) 0.06263(2) 0.18411(6) 0.02218(17) Uani 1 1 d . . .
P2 P -0.22064(7) 0.19315(2) -0.01055(6) 0.02709(18) Uani 1 1 d . . .
Cl1 Cl 0.00703(10) 0.26062(3) 0.22487(7) 0.0548(3) Uani 1 1 d . . .
Cl2 Cl 0.72564(7) 0.04264(2) 0.88334(6) 0.03180(17) Uani 1 1 d . . .
C18B C -0.2420(16) 0.0456(5) 0.4899(10) 0.058(5) Uani 0.373(16) 1 d P A 2
H18D H -0.3160 0.0282 0.5054 0.087 Uiso 0.373(16) 1 calc PR A 2
H18E H -0.1881 0.0294 0.4440 0.087 Uiso 0.373(16) 1 calc PR A 2
H18F H -0.2786 0.0704 0.4432 0.087 Uiso 0.373(16) 1 calc PR A 2
H8A H -0.534(4) 0.1778(15) 0.627(4) 0.095(18) Uiso 1 1 d . . .
H8B H -0.542(4) 0.1327(14) 0.653(4) 0.091(17) Uiso 1 1 d . . .
H60 H -0.512(3) 0.1348(11) 0.459(3) 0.059(11) Uiso 1 1 d . . .
H2O H -0.126(4) 0.0774(12) 0.798(3) 0.080(14) Uiso 1 1 d . . .
H9O H 0.544(6) 0.0727(17) 0.786(5) 0.15(2) Uiso 1 1 d . . .

loop_
_atom_site_aniso_label
_atom_site_aniso_U_11
_atom_site_aniso_U_22
_atom_site_aniso_U_33
_atom_site_aniso_U_23
_atom_site_aniso_U_13
_atom_site_aniso_U_12
C1 0.0268(14) 0.0276(15) 0.0222(14) 0.0031(12) 0.0049(12) -0.0011(12)
C2 0.0416(17) 0.0421(18) 0.0193(15) -0.0030(13) 0.0053(13) -0.0138(14)
C3 0.0335(15) 0.0382(17) 0.0280(16) 0.0010(13) 0.0038(13) -0.0126(14)
C4 0.0299(14) 0.0362(17) 0.0203(14) 0.0033(12) 0.0083(12) 0.0002(13)
C5 0.0300(14) 0.0313(16) 0.0200(14) -0.0039(12) 0.0069(12) -0.0014(12)
C6 0.0274(14) 0.0271(15) 0.0235(15) -0.0019(12) 0.0073(12) -0.0017(12)
C7 0.0266(14) 0.0250(15) 0.0247(15) 0.0011(12) 0.0043(12) -0.0035(12)
C8 0.0262(13) 0.0227(14) 0.0169(13) -0.0003(11) 0.0035(11) 0.0002(11)
C9 0.0221(12) 0.0221(14) 0.0164(13) 0.0022(11) 0.0061(11) 0.0012(11)
C10 0.0189(12) 0.0254(14) 0.0175(13) 0.0014(11) 0.0017(10) -0.0004(11)
C11 0.0225(12) 0.0178(13) 0.0182(13) -0.0020(11) 0.0003(11) -0.0006(11)
C12 0.0184(12) 0.0230(14) 0.0224(14) 0.0028(11) 0.0031(11) 0.0027(11)
C13 0.0233(13) 0.0242(14) 0.0252(14) -0.0026(11) 0.0044(11) 0.0008(11)
C14 0.0211(13) 0.0299(16) 0.0310(15) 0.0001(13) 0.0039(12) -0.0029(12)
C15 0.0241(14) 0.0369(17) 0.0319(16) 0.0001(13) 0.0110(12) -0.0019(13)
C16 0.0310(15) 0.0346(17) 0.0276(15) -0.0048(13) 0.0101(13) 0.0018(13)
C17 0.0264(14) 0.0256(15) 0.0269(15) -0.0018(12) 0.0067(12) -0.0006(12)
C18 0.038(3) 0.062(5) 0.059(6) 0.024(4) -0.003(3) -0.006(3)
C19 0.073(2) 0.091(3) 0.0274(18) -0.0150(18) 0.0117(17) -0.054(2)
C20 0.0319(15) 0.0344(17) 0.0222(15) 0.0010(12) 0.0034(12) -0.0065(13)
C21 0.0261(14) 0.0296(16) 0.0259(15) 0.0023(12) 0.0006(12) 0.0020(12)
C22 0.0418(16) 0.0346(17) 0.0252(15) 0.0002(13) 0.0124(13) 0.0102(14)
C23 0.0304(15) 0.0282(16) 0.0455(18) -0.0060(14) 0.0002(14) -0.0008(13)
C24 0.063(2) 0.0414(19) 0.0316(17) 0.0114(15) 0.0141(16) -0.0014(16)
C25 0.0541(19) 0.0272(17) 0.0392(19) -0.0014(14) -0.0210(16) 0.0076(15)
C26 0.0504(19) 0.0328(17) 0.0376(18) 0.0019(14) 0.0020(15) 0.0155(15)
C27 0.0373(17) 0.0310(17) 0.067(2) -0.0157(16) 0.0214(16) -0.0109(14)
C28 0.063(2) 0.070(3) 0.043(2) -0.0292(19) 0.0189(18) -0.015(2)
C29A 0.036(5) 0.058(6) 0.091(7) 0.027(5) -0.001(5) 0.007(4)
C29B 0.079(9) 0.125(14) 0.22(2) 0.105(14) -0.055(10) -0.054(9)
C30A 0.147(17) 0.167(16) 0.049(7) 0.030(7) -0.022(8) -0.080(13)
C30B 0.054(7) 0.094(11) 0.38(3) 0.076(14) 0.045(12) 0.013(7)
O1 0.0545(14) 0.0790(18) 0.0314(12) 0.0063(12) 0.0043(11) -0.0414(13)
O2 0.0401(12) 0.0532(14) 0.0206(10) -0.0002(9) 0.0102(9) -0.0170(11)
O3 0.0440(12) 0.0535(13) 0.0198(10) -0.0084(9) 0.0102(9) -0.0189(10)
O4 0.0431(12) 0.0603(15) 0.0254(11) -0.0050(10) 0.0143(10) -0.0178(11)
O5 0.0306(10) 0.0350(12) 0.0426(12) -0.0079(9) 0.0149(9) -0.0133(9)
O6 0.0345(11) 0.0561(15) 0.0379(13) -0.0119(11) 0.0188(10) -0.0129(10)
O7 0.0483(13) 0.0584(15) 0.0457(13) -0.0266(11) 0.0261(11) -0.0165(11)
O8 0.0489(14) 0.077(2) 0.0408(15) -0.0110(16) 0.0158(12) -0.0196(15)
O9 0.0524(17) 0.063(2) 0.156(3) 0.027(2) -0.026(2) -0.0033(16)
P1 0.0223(3) 0.0233(4) 0.0198(4) -0.0006(3) 0.0018(3) 0.0008(3)
P2 0.0345(4) 0.0193(4) 0.0246(4) 0.0010(3) -0.0004(3) 0.0030(3)
Cl1 0.0810(6) 0.0421(5) 0.0394(5) -0.0101(4) 0.0079(4) -0.0326(5)
Cl2 0.0316(3) 0.0264(4) 0.0387(4) -0.0006(3) 0.0101(3) -0.0027(3)
C18B 0.063(8) 0.070(9) 0.037(6) 0.000(6) 0.001(5) -0.046(7)

loop_
_atom_type_symbol
_atom_type_description
_atom_type_scat_dispersion_real
_atom_type_scat_dispersion_imag
_atom_type_scat_source
C C 0.0033 0.0016 'International Tables Vol C Tables 4.2.6.8 and 6.1.1.4'
H H 0.0000 0.0000 'International Tables Vol C Tables 4.2.6.8 and 6.1.1.4'
O O 0.0106 0.0060 'International Tables Vol C Tables 4.2.6.8 and 6.1.1.4'
P P 0.1023 0.0942 'International Tables Vol C Tables 4.2.6.8 and 6.1.1.4'
Cl Cl 0.1484 0.1585 'International Tables Vol C Tables 4.2.6.8 and 6.1.1.4'

loop_
_geom_angle_atom_site_label_1
_geom_angle_atom_site_label_2
_geom_angle_atom_site_label_3
_geom_angle
C6 C1 C2 117.8(2)
C6 C1 C7 114.5(2)
C2 C1 C7 127.6(2)
C3 C2 C1 120.4(3)
C3 C2 H2 119.8
C1 C2 H2 119.8
O1 C3 C2 123.6(3)
O1 C3 C4 115.4(2)
C2 C3 C4 121.0(3)
O2 C4 C3 123.1(2)
O2 C4 C5 117.8(2)
C3 C4 C5 119.0(2)
O3 C5 C6 125.0(2)
O3 C5 C4 115.1(2)
C6 C5 C4 119.9(2)
C5 C6 C1 121.8(2)
C5 C6 H6 119.1
C1 C6 H6 119.1
C8 C7 C1 136.8(2)
C8 C7 H7 111.6
C1 C7 H7 111.6
C7 C8 C20 114.2(2)
C7 C8 C9 127.5(2)
C20 C8 C9 118.3(2)
C8 C9 C10 114.6(2)
C8 C9 P1 113.22(17)
C10 C9 P1 110.51(16)
C8 C9 H9 105.9
C10 C9 H9 105.9
P1 C9 H9 105.9
C11 C10 C9 109.58(19)
C11 C10 H10A 109.8
C9 C10 H10A 109.8
C11 C10 H10B 109.8
C9 C10 H10B 109.8
H10A C10 H10B 108.2
C12 C11 C10 114.0(2)
C12 C11 P2 109.51(16)
C10 C11 P2 112.26(16)
C12 C11 H11 106.9
C10 C11 H11 106.9
P2 C11 H11 106.9
C17 C12 C13 119.9(2)
C17 C12 C11 119.1(2)
C13 C12 C11 121.0(2)
C14 C13 C12 120.0(2)
C14 C13 H13 120.0
C12 C13 H13 120.0
O5 C14 C13 124.3(2)
O5 C14 C15 115.2(2)
C13 C14 C15 120.5(2)
O6 C15 C16 123.4(2)
O6 C15 C14 117.9(2)
C16 C15 C14 118.6(2)
O7 C16 C17 124.3(3)
O7 C16 C15 114.6(2)
C17 C16 C15 121.1(2)
C12 C17 C16 119.8(2)
C12 C17 H17 120.1
C16 C17 H17 120.1
O1 C18 H18A 109.5
O1 C18 H18B 109.5
O1 C18 H18C 109.5
O3 C19 H19A 109.5
O3 C19 H19B 109.5
H19A C19 H19B 109.5
O3 C19 H19C 109.5
H19A C19 H19C 109.5
H19B C19 H19C 109.5
O4 C20 C8 125.4(3)
O4 C20 H20 117.3
C8 C20 H20 117.3
P1 C21 H21A 109.5
P1 C21 H21B 109.5
H21A C21 H21B 109.5
P1 C21 H21C 109.5
H21A C21 H21C 109.5
H21B C21 H21C 109.5
P1 C22 H22A 109.5
P1 C22 H22B 109.5
H22A C22 H22B 109.5
P1 C22 H22C 109.5
H22A C22 H22C 109.5
H22B C22 H22C 109.5
P1 C23 H23A 109.5
P1 C23 H23B 109.5
H23A C23 H23B 109.5
P1 C23 H23C 109.5
H23A C23 H23C 109.5
H23B C23 H23C 109.5
P2 C24 H24A 109.5
P2 C24 H24B 109.5
H24A C24 H24B 109.5
P2 C24 H24C 109.5
H24A C24 H24C 109.5
H24B C24 H24C 109.5
P2 C25 H25A 109.5
P2 C25 H25B 109.5
H25A C25 H25B 109.5
P2 C25 H25C 109.5
H25A C25 H25C 109.5
H25B C25 H25C 109.5
P2 C26 H26A 109.5
P2 C26 H26B 109.5
H26A C26 H26B 109.5
P2 C26 H26C 109.5
H26A C26 H26C 109.5
H26B C26 H26C 109.5
O5 C27 H27A 109.5
O5 C27 H27B 109.5
H27A C27 H27B 109.5
O5 C27 H27C 109.5
H27A C27 H27C 109.5
H27B C27 H27C 109.5
O7 C28 H28A 109.5
O7 C28 H28B 109.5
H28A C28 H28B 109.5
O7 C28 H28C 109.5
H28A C28 H28C 109.5
H28B C28 H28C 109.5
C30A C29A O9 94.4(8)
C30A C29A H29A 112.8
O9 C29A H29A 112.8
C30A C29A H29B 112.8
O9 C29A H29B 112.8
H29A C29A H29B 110.3
C30B C29B O9 110.2(12)
C30B C29B H29C 109.6
O9 C29B H29C 109.6
C30B C29B H29D 109.6
O9 C29B H29D 109.6
H29C C29B H29D 108.1
C29B C30B H30D 109.5
C29B C30B H30E 109.5
H30D C30B H30E 109.5
C29B C30B H30F 109.5
H30D C30B H30F 109.5
H30E C30B H30F 109.5
C18 O1 C3 119.0(4)
C18 O1 C18B 46.3(6)
C3 O1 C18B 119.3(4)
C4 O2 H2O 112(3)
C5 O3 C19 116.6(2)
C14 O5 C27 116.2(2)
C15 O6 H60 111(2)
C16 O7 C28 117.3(2)
H8A O8 H8B 114(4)
C29A O9 C29B 50.9(6)
C29A O9 H9O 108(3)
C29B O9 H9O 92(4)
C21 P1 C22 110.60(13)
C21 P1 C23 108.81(14)
C22 P1 C23 108.78(14)
C21 P1 C9 109.93(12)
C22 P1 C9 112.11(12)
C23 P1 C9 106.48(12)
C25 P2 C26 109.72(15)
C25 P2 C24 108.83(16)
C26 P2 C24 108.93(15)
C25 P2 C11 111.10(13)
C26 P2 C11 108.46(13)
C24 P2 C11 109.77(13)
O1 C18B H18D 109.5
O1 C18B H18E 109.5
H18D C18B H18E 109.5
O1 C18B H18F 109.5
H18D C18B H18F 109.5
H18E C18B H18F 109.5

loop_
_geom_bond_atom_site_label_1
_geom_bond_atom_site_label_2
_geom_bond_distance
C1 C6 1.389(4)
C1 C2 1.397(4)
C1 C7 1.453(3)
C2 C3 1.379(4)
C2 H2 0.9500
C3 O1 1.368(3)
C3 C4 1.379(4)
C4 O2 1.349(3)
C4 C5 1.390(4)
C5 O3 1.360(3)
C5 C6 1.372(3)
C6 H6 0.9500
C7 C8 1.341(3)
C7 H7 0.9500
C8 C20 1.462(4)
C8 C9 1.508(3)
C9 C10 1.538(3)
C9 P1 1.815(2)
C9 H9 1.0000
C10 C11 1.530(3)
C10 H10A 0.9900
C10 H10B 0.9900
C11 C12 1.507(3)
C11 P2 1.804(2)
C11 H11 1.0000
C12 C17 1.377(3)
C12 C13 1.389(3)
C13 C14 1.380(3)
C13 H13 0.9500
C14 O5 1.364(3)
C14 C15 1.391(4)
C15 O6 1.350(3)
C15 C16 1.385(4)
C16 O7 1.367(3)
C16 C17 1.381(4)
C17 H17 0.9500
C18 O1 1.323(6)
C18 H18A 0.9800
C18 H18B 0.9800
C18 H18C 0.9800
C19 O3 1.424(3)
C19 H19A 0.9800
C19 H19B 0.9800
C19 H19C 0.9800
C20 O4 1.203(3)
C20 H20 0.9500
C21 P1 1.765(3)
C21 H21A 0.9800
C21 H21B 0.9800
C21 H21C 0.9800
C22 P1 1.766(3)
C22 H22A 0.9800
C22 H22B 0.9800
C22 H22C 0.9800
C23 P1 1.775(3)
C23 H23A 0.9800
C23 H23B 0.9800
C23 H23C 0.9800
C24 P2 1.773(3)
C24 H24A 0.9800
C24 H24B 0.9800
C24 H24C 0.9800
C25 P2 1.769(3)
C25 H25A 0.9800
C25 H25B 0.9800
C25 H25C 0.9800
C26 P2 1.771(3)
C26 H26A 0.9800
C26 H26B 0.9800
C26 H26C 0.9800
C27 O5 1.420(3)
C27 H27A 0.9800
C27 H27B 0.9800
C27 H27C 0.9800
C28 O7 1.403(4)
C28 H28A 0.9800
C28 H28B 0.9800
C28 H28C 0.9800
C29A C30A 1.452(11)
C29A O9 1.495(8)
C29A H29A 0.9900
C29A H29B 0.9900
C29B C30B 1.437(11)
C29B O9 1.520(10)
C29B H29C 0.9900
C29B H29D 0.9900
C30A H30A 0.9800
C30A H30B 0.9800
C30A H30C 0.9800
C30B H30D 0.9800
C30B H30E 0.9800
C30B H30F 0.9800
O1 C18B 1.378(10)
O2 H2O 0.87(4)
O6 H60 0.85(3)
O8 H8A 0.87(5)
O8 H8B 0.89(4)
O9 H9O 0.95(6)
C18B H18D 0.9800
C18B H18E 0.9800
C18B H18F 0.9800

loop_
_geom_torsion_atom_site_label_1
_geom_torsion_atom_site_label_2
_geom_torsion_atom_site_label_3
_geom_torsion_atom_site_label_4
_geom_torsion
C6 C1 C2 C3 0.0(4)
C7 C1 C2 C3 177.5(3)
C1 C2 C3 O1 -175.5(3)
C1 C2 C3 C4 1.5(5)
O1 C3 C4 O2 -2.6(4)
C2 C3 C4 O2 -179.8(3)
O1 C3 C4 C5 174.5(3)
C2 C3 C4 C5 -2.7(4)
O2 C4 C5 O3 0.4(4)
C3 C4 C5 O3 -176.8(2)
O2 C4 C5 C6 179.7(2)
C3 C4 C5 C6 2.5(4)
O3 C5 C6 C1 178.2(3)
C4 C5 C6 C1 -1.0(4)
C2 C1 C6 C5 -0.2(4)
C7 C1 C6 C5 -178.1(2)
C6 C1 C7 C8 176.0(3)
C2 C1 C7 C8 -1.5(5)
C1 C7 C8 C20 -175.8(3)
C1 C7 C8 C9 2.3(5)
C7 C8 C9 C10 130.0(3)
C20 C8 C9 C10 -52.0(3)
C7 C8 C9 P1 -101.9(3)
C20 C8 C9 P1 76.1(3)
C8 C9 C10 C11 -60.9(3)
P1 C9 C10 C11 169.69(16)
C9 C10 C11 C12 -59.4(3)
C9 C10 C11 P2 175.27(16)
C10 C11 C12 C17 133.2(2)
P2 C11 C12 C17 -100.1(2)
C10 C11 C12 C13 -48.4(3)
P2 C11 C12 C13 78.3(3)
C17 C12 C13 C14 1.4(4)
C11 C12 C13 C14 -177.0(2)
C12 C13 C14 O5 -178.3(2)
C12 C13 C14 C15 0.4(4)
O5 C14 C15 O6 -1.4(4)
C13 C14 C15 O6 179.8(2)
O5 C14 C15 C16 176.9(2)
C13 C14 C15 C16 -1.9(4)
O6 C15 C16 O7 -0.4(4)
C14 C15 C16 O7 -178.5(2)
O6 C15 C16 C17 179.8(3)
C14 C15 C16 C17 1.6(4)
C13 C12 C17 C16 -1.7(4)
C11 C12 C17 C16 176.7(2)
O7 C16 C17 C12 -179.7(3)
C15 C16 C17 C12 0.1(4)
C7 C8 C20 O4 170.3(3)
C9 C8 C20 O4 -8.0(4)
C2 C3 O1 C18 -71.6(7)
C4 C3 O1 C18 111.2(7)
C2 C3 O1 C18B -18.1(11)
C4 C3 O1 C18B 164.7(11)
C6 C5 O3 C19 -8.5(4)
C4 C5 O3 C19 170.8(3)
C13 C14 O5 C27 2.9(4)
C15 C14 O5 C27 -175.9(2)
C17 C16 O7 C28 -23.4(4)
C15 C16 O7 C28 156.8(3)
C30A C29A O9 C29B 0.1(13)
C30B C29B O9 C29A 10.9(9)
C8 C9 P1 C21 33.9(2)
C10 C9 P1 C21 164.07(17)
C8 C9 P1 C22 -89.5(2)
C10 C9 P1 C22 40.6(2)
C8 C9 P1 C23 151.61(18)
C10 C9 P1 C23 -78.22(19)
C12 C11 P2 C25 -71.0(2)
C10 C11 P2 C25 56.7(2)
C12 C11 P2 C26 49.6(2)
C10 C11 P2 C26 177.37(19)
C12 C11 P2 C24 168.54(18)
C10 C11 P2 C24 -63.7(2)
